data_7718130
loop_
_publ_author_name
'Sugimoto, Hideki'
'Yoneda, Akira'
'Yano, Mayuka'
'Sato, Kazunobu'
'Shiota, Yoshihito'
'Miyanishi, Mayuko'
'Yoshizawa, Kazunari'
'Itoh, Shinobu'

_publ_section_title
;
 Redox-active tin(II) complexes with sterically demanding
 <i>o</i>-phenylenediamido ligands and their reactivity with organic
 azides.
;
_journal_issue 12
_journal_name_full 'Dalton transactions (Cambridge, England : 2003)'
_journal_page_first 5025
_journal_page_last 5034
_journal_paper_doi 10.1039/d5dt00100e
_journal_volume 54
_journal_year 2025
_chemical_formula_moiety 'C72 H90 N2 O Sn, 2(C2 H3 N)'
_chemical_formula_sum 'C76 H96 N4 O Sn'
_chemical_formula_weight 1200.25
_space_group_crystal_system monoclinic
_space_group_IT_number 14
_space_group_name_Hall '-P 2ybc'
_space_group_name_H-M_alt 'P 1 21/c 1'
_atom_sites_solution_hydrogens geom
_atom_sites_solution_primary dual
_audit_creation_date 2022-12-10
_audit_creation_method
;
Olex2 1.2
(compiled 2018.05.29 svn.r3508 for OlexSys, GUI svn.r5506)
;
_audit_update_record
;
2024-01-12 deposited with the CCDC.	2025-02-07 downloaded from the CCDC.
;
_cell_angle_alpha 90
_cell_angle_beta 106.608(7)
_cell_angle_gamma 90
_cell_formula_units_Z 4
_cell_length_a 17.0941(9)
_cell_length_b 18.8683(11)
_cell_length_c 22.2358(12)
_cell_measurement_reflns_used 57625
_cell_measurement_temperature 115
_cell_measurement_theta_max 27.5
_cell_measurement_theta_min 3.0
_cell_volume 6872.7(7)
_computing_molecular_graphics 'Olex2 (Dolomanov et al., 2009)'
_computing_publication_material 'Olex2 (Dolomanov et al., 2009)'
_computing_structure_refinement 'ShelXL (Sheldrick, 2015)'
_computing_structure_solution 'ShelXT (Sheldrick, 2015)'
_diffrn_ambient_temperature 115.0
_diffrn_detector 'Image Plate'
_diffrn_detector_type 'Rigaku IP'
_diffrn_measured_fraction_theta_full 0.997
_diffrn_measured_fraction_theta_max 0.995
_diffrn_measurement_device 'four-circle diffractometer'
_diffrn_measurement_device_type 'Rigaku R-AXIS SPIDER IP'
_diffrn_measurement_method '\w scans'
_diffrn_radiation_monochromator graphite
_diffrn_radiation_probe x-ray
_diffrn_radiation_type MoK\a
_diffrn_radiation_wavelength 0.71075
_diffrn_reflns_av_R_equivalents 0.0790
_diffrn_reflns_av_unetI/netI 0.0728
_diffrn_reflns_Laue_measured_fraction_full 0.997
_diffrn_reflns_Laue_measured_fraction_max 0.995
_diffrn_reflns_limit_h_max 19
_diffrn_reflns_limit_h_min -22
_diffrn_reflns_limit_k_max 24
_diffrn_reflns_limit_k_min -24
_diffrn_reflns_limit_l_max 28
_diffrn_reflns_limit_l_min -28
_diffrn_reflns_number 57617
_diffrn_reflns_point_group_measured_fraction_full 0.997
_diffrn_reflns_point_group_measured_fraction_max 0.995
_diffrn_reflns_theta_full 25.242
_diffrn_reflns_theta_max 27.485
_diffrn_reflns_theta_min 2.075
_diffrn_source 'sealed X-ray tube'
_diffrn_source_target Mo
_exptl_absorpt_coefficient_mu 0.416
_exptl_crystal_colour 'clear light orange'
_exptl_crystal_colour_lustre clear
_exptl_crystal_colour_modifier light
_exptl_crystal_colour_primary orange
_exptl_crystal_density_diffrn 1.160
_exptl_crystal_description plate
_exptl_crystal_F_000 2552
_exptl_crystal_size_max 0.32
_exptl_crystal_size_mid 0.28
_exptl_crystal_size_min 0.20
_refine_diff_density_max 1.654
_refine_diff_density_min -1.327
_refine_diff_density_rms 0.084
_refine_ls_extinction_method none
_refine_ls_goodness_of_fit_ref 1.096
_refine_ls_hydrogen_treatment constr
_refine_ls_matrix_type full
_refine_ls_number_parameters 759
_refine_ls_number_reflns 15674
_refine_ls_number_restraints 0
_refine_ls_restrained_S_all 1.096
_refine_ls_R_factor_all 0.0683
_refine_ls_R_factor_gt 0.0534
_refine_ls_shift/su_max 0.002
_refine_ls_shift/su_mean 0.000
_refine_ls_structure_factor_coef Fsqd
_refine_ls_weighting_details 'w=1/[\s^2^(Fo^2^)+(0.0759P)^2^+1.1720P] where P=(Fo^2^+2Fc^2^)/3'
_refine_ls_weighting_scheme calc
_refine_ls_wR_factor_gt 0.1424
_refine_ls_wR_factor_ref 0.1560
_reflns_Friedel_coverage 0.000
_reflns_number_gt 12087
_reflns_number_total 15674
_reflns_threshold_expression 'I > 2\s(I)'
_cod_data_source_file d5dt00100e2.cif
_cod_data_source_block shelx
_cod_depositor_comments 'Adding full bibliography for 7718127--7718131.cif.'
_cod_database_code 7718130
_shelx_shelxl_version_number 2018/1
_shelx_space_group_comment
;
The symmetry employed for this shelxl refinement is uniquely defined
by the following loop, which should always be used as a source of
symmetry information in preference to the above space-group names.
They are only intended as comments.
;
_shelx_estimated_absorpt_t_max 0.921
_shelx_estimated_absorpt_t_min 0.819
_olex2_refinement_description
;
1. Fixed Uiso
 At 1.2 times of:
  All C(H) groups, All C(H,H) groups
 At 1.5 times of:
  All C(H,H,H) groups
2.a Ternary CH refined with riding coordinates:
 C54(H54), C24(H24), C51(H51), C21(H21), C36(H36), C33(H33), C66(H66), C63(H63)
2.b Secondary CH2 refined with riding coordinates:
 C72(H72A,H72B), C69(H69A,H69B), C70(H70A,H70B), C71(H71A,H71B)
2.c Aromatic/amide H refined with riding coordinates:
 C40(H40), C5(H5), C14(H14), C44(H44), C10(H10), C2(H2), C12(H12), C19(H19),
 C49(H49), C42(H42), C18(H18), C17(H17), C31(H31), C47(H47), C48(H48), C29(H29),
  C30(H30), C61(H61), C59(H59), C60(H60)
2.d Idealised Me refined as rotating group:
 C53(H53A,H53B,H53C), C7(H7A,H7B,H7C), C8(H8A,H8B,H8C), C26(H26A,H26B,H26C),
 C56(H56A,H56B,H56C), C55(H55A,H55B,H55C), C23(H23A,H23B,H23C), C37(H37A,H37B,
 H37C), C52(H52A,H52B,H52C), C22(H22A,H22B,H22C), C68(H68A,H68B,H68C), C25(H25A,
 H25B,H25C), C65(H65A,H65B,H65C), C35(H35A,H35B,H35C), C76(H76A,H76B,H76C),
 C67(H67A,H67B,H67C), C38(H38A,H38B,H38C), C64(H64A,H64B,H64C), C34(H34A,H34B,
 H34C), C74(H74A,H74B,H74C)
;
_olex2_submission_special_instructions 'No special instructions were received'

loop_
_space_group_symop_operation_xyz
'x, y, z'
'-x, y+1/2, -z+1/2'
'-x, -y, -z'
'x, -y-1/2, z-1/2'

loop_
_atom_site_label
_atom_site_type_symbol
_atom_site_fract_x
_atom_site_fract_y
_atom_site_fract_z
_atom_site_U_iso_or_equiv
_atom_site_adp_type
_atom_site_occupancy
_atom_site_site_symmetry_order
_atom_site_calc_flag
_atom_site_refinement_flags_posn
_atom_site_refinement_flags_adp
_atom_site_refinement_flags_occupancy
_atom_site_disorder_assembly
_atom_site_disorder_group
Sn01 Sn 0.72279(2) 0.62952(2) 0.61477(2) 0.03294(8) Uani 1 1 d . . . . .
N1 N 0.74946(13) 0.53737(11) 0.57170(9) 0.0272(4) Uani 1 1 d . . . . .
N2 N 0.66581(14) 0.65058(11) 0.52015(9) 0.0299(5) Uani 1 1 d . . . . .
O1 O 0.84574(13) 0.68686(11) 0.60057(10) 0.0451(5) Uani 1 1 d . . . . .
C15 C 0.99870(17) 0.39262(14) 0.59080(11) 0.0307(6) Uani 1 1 d . . . . .
C6 C 0.67096(16) 0.59598(13) 0.47857(11) 0.0273(5) Uani 1 1 d . . . . .
C11 C 0.93242(17) 0.41856(13) 0.61704(11) 0.0285(5) Uani 1 1 d . . . . .
C1 C 0.71465(16) 0.53483(13) 0.50626(11) 0.0273(5) Uani 1 1 d . . . . .
C40 C 0.65624(17) 0.75467(13) 0.45112(11) 0.0305(6) Uani 1 1 d . . . . .
H40 H 0.689839 0.732252 0.429331 0.037 Uiso 1 1 calc R . . . .
C9 C 0.80996(16) 0.48933(13) 0.60440(11) 0.0271(5) Uani 1 1 d . . . . .
C50 C 0.60440(18) 0.85469(14) 0.32054(12) 0.0325(6) Uani 1 1 d . . . . .
C45 C 0.65133(18) 0.86248(13) 0.38361(12) 0.0291(6) Uani 1 1 d . . . . .
C39 C 0.63595(17) 0.71846(13) 0.50006(11) 0.0290(5) Uani 1 1 d . . . . .
C5 C 0.63105(17) 0.59534(14) 0.41444(12) 0.0317(6) Uani 1 1 d . . . . .
H5 H 0.602613 0.636625 0.395580 0.038 Uiso 1 1 calc R . . . .
C14 C 0.81146(16) 0.47133(13) 0.66614(11) 0.0277(5) Uani 1 1 d . . . . .
H14 H 0.769595 0.488249 0.682788 0.033 Uiso 1 1 calc R . . . .
C41 C 0.62732(16) 0.82326(13) 0.43439(11) 0.0277(5) Uani 1 1 d . . . . .
C20 C 0.98890(17) 0.32779(14) 0.55814(12) 0.0333(6) Uani 1 1 d . . . . .
C44 C 0.58830(17) 0.75326(13) 0.53202(11) 0.0311(6) Uani 1 1 d . . . . .
H44 H 0.574230 0.729345 0.565063 0.037 Uiso 1 1 calc R . . . .
C10 C 0.87118(16) 0.46279(13) 0.58089(11) 0.0288(5) Uani 1 1 d . . . . .
H10 H 0.871446 0.474910 0.539481 0.035 Uiso 1 1 calc R . . . .
C2 C 0.71341(17) 0.47577(13) 0.46862(11) 0.0304(6) Uani 1 1 d . . . . .
H2 H 0.741334 0.434179 0.487283 0.037 Uiso 1 1 calc R . . . .
C46 C 0.71906(18) 0.90764(14) 0.39982(12) 0.0334(6) Uani 1 1 d . . . . .
C13 C 0.87362(17) 0.42896(13) 0.70324(11) 0.0293(5) Uani 1 1 d . . . . .
C27 C 0.87735(17) 0.41516(14) 0.77077(11) 0.0324(6) Uani 1 1 d . . . . .
C12 C 0.93285(17) 0.40131(14) 0.67807(12) 0.0314(6) Uani 1 1 d . . . . .
H12 H 0.973700 0.370589 0.702546 0.038 Uiso 1 1 calc R . . . .
C54 C 0.53031(18) 0.80564(15) 0.30230(13) 0.0381(6) Uani 1 1 d . . . . .
H54 H 0.537748 0.768955 0.335930 0.046 Uiso 1 1 calc R . . . .
C24 C 0.91365(18) 0.28224(14) 0.54986(12) 0.0359(6) Uani 1 1 d . . . . .
H24 H 0.877296 0.306731 0.571429 0.043 Uiso 1 1 calc R . . . .
C16 C 1.07052(18) 0.43198(14) 0.59962(12) 0.0327(6) Uani 1 1 d . . . . .
C51 C 0.77183(19) 0.91616(15) 0.46750(13) 0.0395(7) Uani 1 1 d . . . . .
H51 H 0.752015 0.881121 0.493563 0.047 Uiso 1 1 calc R . . . .
C43 C 0.56047(16) 0.82252(14) 0.51688(11) 0.0298(5) Uani 1 1 d . . . . .
C19 C 1.05112(19) 0.30556(16) 0.53326(13) 0.0411(7) Uani 1 1 d . . . . .
H19 H 1.045153 0.262055 0.510894 0.049 Uiso 1 1 calc R . . . .
C49 C 0.6257(2) 0.89489(16) 0.27500(13) 0.0405(7) Uani 1 1 d . . . . .
H49 H 0.594338 0.890780 0.232339 0.049 Uiso 1 1 calc R . . . .
C42 C 0.57946(17) 0.85654(13) 0.46706(12) 0.0297(6) Uani 1 1 d . . . . .
H42 H 0.559409 0.902993 0.455363 0.036 Uiso 1 1 calc R . . . .
C28 C 0.8283(2) 0.36301(15) 0.78663(14) 0.0401(7) Uani 1 1 d . . . . .
C32 C 0.93155(19) 0.45594(15) 0.81745(12) 0.0366(6) Uani 1 1 d . . . . .
C4 C 0.63148(18) 0.53606(14) 0.37706(12) 0.0355(6) Uani 1 1 d . . . . .
C57 C 0.51041(19) 0.85794(14) 0.55342(12) 0.0356(6) Uani 1 1 d . . . . .
C18 C 1.12099(19) 0.34509(17) 0.54031(14) 0.0422(7) Uani 1 1 d . . . . .
H18 H 1.162024 0.329494 0.522190 0.051 Uiso 1 1 calc R . . . .
C17 C 1.13076(18) 0.40755(16) 0.57396(13) 0.0382(6) Uani 1 1 d . . . . .
H17 H 1.179436 0.434288 0.579678 0.046 Uiso 1 1 calc R . . . .
C31 C 0.9352(2) 0.44245(17) 0.88004(13) 0.0457(8) Uani 1 1 d . . . . .
H31 H 0.971293 0.469265 0.912451 0.055 Uiso 1 1 calc R . . . .
C47 C 0.73838(19) 0.94650(15) 0.35218(13) 0.0400(7) Uani 1 1 d . . . . .
H47 H 0.784298 0.977252 0.362423 0.048 Uiso 1 1 calc R . . . .
C21 C 1.08425(18) 0.50090(15) 0.63689(13) 0.0375(6) Uani 1 1 d . . . . .
H21 H 1.033594 0.511228 0.649276 0.045 Uiso 1 1 calc R . . . .
C3 C 0.67278(17) 0.47512(14) 0.40447(11) 0.0326(6) Uani 1 1 d . . . . .
C62 C 0.5479(2) 0.90837(16) 0.59948(13) 0.0434(7) Uani 1 1 d . . . . .
C53 C 0.7623(2) 0.98966(18) 0.49273(14) 0.0538(8) Uani 1 1 d . . . . .
H53A H 0.784433 1.025149 0.469829 0.081 Uiso 1 1 calc GR . . . .
H53B H 0.792082 0.991849 0.537461 0.081 Uiso 1 1 calc GR . . . .
H53C H 0.704356 0.999320 0.487153 0.081 Uiso 1 1 calc GR . . . .
C48 C 0.6915(2) 0.94052(16) 0.29076(13) 0.0413(7) Uani 1 1 d . . . . .
H48 H 0.704456 0.967946 0.259078 0.050 Uiso 1 1 calc R . . . .
C7 C 0.6723(2) 0.40883(15) 0.36637(13) 0.0415(7) Uani 1 1 d . . . . .
H7A H 0.709417 0.373737 0.392119 0.062 Uiso 1 1 calc GR . . . .
H7B H 0.690404 0.420375 0.329482 0.062 Uiso 1 1 calc GR . . . .
H7C H 0.616923 0.389334 0.352779 0.062 Uiso 1 1 calc GR . . . .
C36 C 0.9814(2) 0.51592(17) 0.80131(13) 0.0439(7) Uani 1 1 d . . . . .
H36 H 0.985038 0.507217 0.757825 0.053 Uiso 1 1 calc R . . . .
C33 C 0.7688(2) 0.31890(18) 0.73722(15) 0.0517(8) Uani 1 1 d . . . . .
H33 H 0.775390 0.332797 0.695547 0.062 Uiso 1 1 calc R . . . .
C8 C 0.5851(2) 0.53826(17) 0.30767(13) 0.0489(8) Uani 1 1 d . . . . .
H8A H 0.542849 0.501518 0.298390 0.073 Uiso 1 1 calc GR . . . .
H8B H 0.623071 0.529813 0.282691 0.073 Uiso 1 1 calc GR . . . .
H8C H 0.559590 0.584881 0.297189 0.073 Uiso 1 1 calc GR . . . .
C29 C 0.8343(2) 0.35244(19) 0.84999(15) 0.0521(9) Uani 1 1 d . . . . .
H29 H 0.800895 0.317765 0.861424 0.063 Uiso 1 1 calc R . . . .
C58 C 0.4286(2) 0.84026(16) 0.54281(14) 0.0434(7) Uani 1 1 d . . . . .
C26 C 0.8660(2) 0.27409(19) 0.48092(14) 0.0496(8) Uani 1 1 d . . . . .
H26A H 0.846550 0.320642 0.463358 0.074 Uiso 1 1 calc GR . . . .
H26B H 0.819219 0.242667 0.477266 0.074 Uiso 1 1 calc GR . . . .
H26C H 0.901592 0.253719 0.457824 0.074 Uiso 1 1 calc GR . . . .
C66 C 0.6379(2) 0.92434(18) 0.61524(15) 0.0508(8) Uani 1 1 d . . . . .
H66 H 0.655795 0.912438 0.577368 0.061 Uiso 1 1 calc R . . . .
C30 C 0.8871(2) 0.39081(18) 0.89543(14) 0.0509(9) Uani 1 1 d . . . . .
H30 H 0.890981 0.382062 0.938263 0.061 Uiso 1 1 calc R . . . .
C56 C 0.4533(2) 0.8474(2) 0.30046(16) 0.0516(8) Uani 1 1 d . . . . .
H56A H 0.458897 0.868716 0.341689 0.077 Uiso 1 1 calc GR . . . .
H56B H 0.406059 0.815541 0.289722 0.077 Uiso 1 1 calc GR . . . .
H56C H 0.445347 0.884933 0.268777 0.077 Uiso 1 1 calc GR . . . .
C55 C 0.5204(2) 0.7669(2) 0.24009(16) 0.0611(10) Uani 1 1 d . . . . .
H55A H 0.509183 0.801371 0.205741 0.092 Uiso 1 1 calc GR . . . .
H55B H 0.474891 0.733309 0.232934 0.092 Uiso 1 1 calc GR . . . .
H55C H 0.570749 0.741097 0.241782 0.092 Uiso 1 1 calc GR . . . .
C61 C 0.5005(2) 0.9399(2) 0.63405(14) 0.0563(9) Uani 1 1 d . . . . .
H61 H 0.524654 0.973993 0.665315 0.068 Uiso 1 1 calc R . . . .
C75 C 0.8418(2) 0.7733(2) 0.78903(16) 0.0553(9) Uani 1 1 d . . . . .
C59 C 0.3841(2) 0.87319(19) 0.57882(18) 0.0570(10) Uani 1 1 d . . . . .
H59 H 0.328293 0.861241 0.572234 0.068 Uiso 1 1 calc R . . . .
C23 C 1.0988(2) 0.56314(16) 0.59718(15) 0.0473(8) Uani 1 1 d . . . . .
H23A H 1.146303 0.553074 0.582253 0.071 Uiso 1 1 calc GR . . . .
H23B H 1.108787 0.606320 0.622739 0.071 Uiso 1 1 calc GR . . . .
H23C H 1.050539 0.569856 0.561144 0.071 Uiso 1 1 calc GR . . . .
C37 C 0.9350(2) 0.58630(17) 0.80023(16) 0.0552(9) Uani 1 1 d . . . . .
H37A H 0.881404 0.583260 0.769096 0.083 Uiso 1 1 calc GR . . . .
H37B H 0.966305 0.625190 0.789125 0.083 Uiso 1 1 calc GR . . . .
H37C H 0.927956 0.595154 0.841790 0.083 Uiso 1 1 calc GR . . . .
C72 C 0.8510(2) 0.76260(17) 0.60705(18) 0.0587(9) Uani 1 1 d . . . . .
H72A H 0.823929 0.778783 0.638486 0.070 Uiso 1 1 calc R . . . .
H72B H 0.824174 0.785815 0.566451 0.070 Uiso 1 1 calc R . . . .
C63 C 0.3867(2) 0.78549(18) 0.49354(17) 0.0550(9) Uani 1 1 d . . . . .
H63 H 0.425592 0.772344 0.469267 0.066 Uiso 1 1 calc R . . . .
C60 C 0.4199(3) 0.9226(2) 0.62361(16) 0.0648(11) Uani 1 1 d . . . . .
H60 H 0.388667 0.944803 0.647419 0.078 Uiso 1 1 calc R . . . .
C52 C 0.8610(2) 0.8992(2) 0.47428(16) 0.0551(9) Uani 1 1 d . . . . .
H52A H 0.865418 0.850868 0.459442 0.083 Uiso 1 1 calc GR . . . .
H52B H 0.892640 0.903060 0.518493 0.083 Uiso 1 1 calc GR . . . .
H52C H 0.882392 0.932768 0.449253 0.083 Uiso 1 1 calc GR . . . .
C22 C 1.1550(2) 0.49296(19) 0.69729(15) 0.0548(9) Uani 1 1 d . . . . .
H22A H 1.142649 0.454551 0.722834 0.082 Uiso 1 1 calc GR . . . .
H22B H 1.162027 0.537380 0.721076 0.082 Uiso 1 1 calc GR . . . .
H22C H 1.205308 0.481874 0.686487 0.082 Uiso 1 1 calc GR . . . .
C69 C 0.9247(2) 0.6556(2) 0.62917(17) 0.0560(9) Uani 1 1 d . . . . .
H69A H 0.946301 0.633354 0.596896 0.067 Uiso 1 1 calc R . . . .
H69B H 0.920694 0.618994 0.660033 0.067 Uiso 1 1 calc R . . . .
C70 C 0.9794(2) 0.7152(2) 0.66122(19) 0.0669(10) Uani 1 1 d . . . . .
H70A H 0.982597 0.717206 0.706344 0.080 Uiso 1 1 calc R . . . .
H70B H 1.035189 0.709153 0.657073 0.080 Uiso 1 1 calc R . . . .
N4 N 0.8915(2) 0.7907(2) 0.76854(18) 0.0883(12) Uani 1 1 d . . . . .
C71 C 0.9404(3) 0.7804(2) 0.62811(18) 0.0696(11) Uani 1 1 d . . . . .
H71A H 0.960958 0.791004 0.591749 0.084 Uiso 1 1 calc R . . . .
H71B H 0.950933 0.821626 0.656803 0.084 Uiso 1 1 calc R . . . .
C68 C 0.6863(3) 0.8764(2) 0.66901(18) 0.0679(11) Uani 1 1 d . . . . .
H68A H 0.670173 0.886667 0.707015 0.102 Uiso 1 1 calc GR . . . .
H68B H 0.744826 0.885424 0.677007 0.102 Uiso 1 1 calc GR . . . .
H68C H 0.674652 0.826635 0.657265 0.102 Uiso 1 1 calc GR . . . .
C25 C 0.9357(2) 0.2101(2) 0.58097(19) 0.0664(11) Uani 1 1 d . . . . .
H25A H 0.973362 0.185580 0.562012 0.100 Uiso 1 1 calc GR . . . .
H25B H 0.886034 0.181680 0.574917 0.100 Uiso 1 1 calc GR . . . .
H25C H 0.961897 0.216525 0.625968 0.100 Uiso 1 1 calc GR . . . .
C65 C 0.3089(2) 0.8142(2) 0.44714(19) 0.0696(11) Uani 1 1 d . . . . .
H65A H 0.273103 0.834044 0.470332 0.104 Uiso 1 1 calc GR . . . .
H65B H 0.280553 0.775702 0.420018 0.104 Uiso 1 1 calc GR . . . .
H65C H 0.323250 0.851399 0.421366 0.104 Uiso 1 1 calc GR . . . .
C35 C 0.7856(3) 0.2397(2) 0.7452(2) 0.0769(12) Uani 1 1 d . . . . .
H35A H 0.841386 0.229961 0.743926 0.115 Uiso 1 1 calc GR . . . .
H35B H 0.746840 0.213979 0.711128 0.115 Uiso 1 1 calc GR . . . .
H35C H 0.779245 0.224188 0.785590 0.115 Uiso 1 1 calc GR . . . .
C76 C 0.7779(3) 0.7518(3) 0.8148(2) 0.0807(13) Uani 1 1 d . . . . .
H76A H 0.749070 0.711120 0.791207 0.121 Uiso 1 1 calc GR . . . .
H76B H 0.739569 0.791146 0.811914 0.121 Uiso 1 1 calc GR . . . .
H76C H 0.801343 0.738520 0.858874 0.121 Uiso 1 1 calc GR . . . .
C67 C 0.6591(3) 1.0024(2) 0.6308(2) 0.0801(13) Uani 1 1 d . . . . .
H67A H 0.628073 1.032236 0.596099 0.120 Uiso 1 1 calc GR . . . .
H67B H 0.717692 1.009726 0.637146 0.120 Uiso 1 1 calc GR . . . .
H67C H 0.645197 1.015234 0.669234 0.120 Uiso 1 1 calc GR . . . .
C38 C 1.0672(2) 0.5210(2) 0.84383(17) 0.0682(11) Uani 1 1 d . . . . .
H38A H 1.066010 0.537198 0.885437 0.102 Uiso 1 1 calc GR . . . .
H38B H 1.098270 0.554904 0.826273 0.102 Uiso 1 1 calc GR . . . .
H38C H 1.093323 0.474372 0.847474 0.102 Uiso 1 1 calc GR . . . .
N3 N 0.5666(3) 0.5515(3) 0.6128(2) 0.1171(18) Uani 1 1 d . . . . .
C64 C 0.3678(3) 0.7185(2) 0.5256(2) 0.0839(14) Uani 1 1 d . . . . .
H64A H 0.419010 0.696873 0.550340 0.126 Uiso 1 1 calc GR . . . .
H64B H 0.337984 0.684895 0.493632 0.126 Uiso 1 1 calc GR . . . .
H64C H 0.334429 0.730947 0.553232 0.126 Uiso 1 1 calc GR . . . .
C34 C 0.6807(3) 0.3348(3) 0.7356(3) 0.0894(14) Uani 1 1 d . . . . .
H34A H 0.672728 0.323636 0.776447 0.134 Uiso 1 1 calc GR . . . .
H34B H 0.643666 0.305873 0.703022 0.134 Uiso 1 1 calc GR . . . .
H34C H 0.669131 0.385110 0.726141 0.134 Uiso 1 1 calc GR . . . .
C73 C 0.5656(5) 0.4975(5) 0.5955(4) 0.173(4) Uani 1 1 d . . . . .
C74 C 0.5691(4) 0.4344(4) 0.5649(4) 0.158(3) Uani 1 1 d . . . . .
H74A H 0.532656 0.436894 0.521959 0.237 Uiso 1 1 calc GR . . . .
H74B H 0.551867 0.395408 0.587338 0.237 Uiso 1 1 calc GR . . . .
H74C H 0.625142 0.426027 0.563554 0.237 Uiso 1 1 calc GR . . . .

loop_
_atom_site_aniso_label
_atom_site_aniso_U_11
_atom_site_aniso_U_22
_atom_site_aniso_U_33
_atom_site_aniso_U_23
_atom_site_aniso_U_13
_atom_site_aniso_U_12
Sn01 0.04393(15) 0.03058(12) 0.02623(12) 0.00113(7) 0.01309(9) 0.00673(8)
N1 0.0341(12) 0.0260(10) 0.0230(10) 0.0038(8) 0.0104(8) 0.0039(9)
N2 0.0430(14) 0.0239(10) 0.0254(10) 0.0055(8) 0.0139(9) 0.0078(10)
O1 0.0447(13) 0.0399(11) 0.0521(12) -0.0046(9) 0.0163(10) -0.0017(10)
C15 0.0400(16) 0.0278(12) 0.0259(12) 0.0036(10) 0.0122(11) 0.0065(11)
C6 0.0308(14) 0.0279(13) 0.0253(12) 0.0026(10) 0.0114(10) 0.0001(10)
C11 0.0365(15) 0.0232(12) 0.0288(12) -0.0018(9) 0.0142(11) -0.0008(10)
C1 0.0310(14) 0.0265(12) 0.0256(12) 0.0054(9) 0.0101(10) 0.0005(10)
C40 0.0356(16) 0.0298(13) 0.0298(13) 0.0012(10) 0.0152(11) 0.0008(11)
C9 0.0342(15) 0.0220(12) 0.0250(12) 0.0004(9) 0.0083(10) 0.0003(10)
C50 0.0409(17) 0.0292(13) 0.0299(13) 0.0034(10) 0.0141(12) 0.0025(12)
C45 0.0353(16) 0.0261(12) 0.0284(13) 0.0042(10) 0.0130(11) 0.0059(10)
C39 0.0344(15) 0.0279(13) 0.0252(12) 0.0029(10) 0.0092(10) 0.0005(11)
C5 0.0347(15) 0.0294(13) 0.0314(13) 0.0049(10) 0.0101(11) 0.0003(11)
C14 0.0325(14) 0.0281(12) 0.0241(12) 0.0017(9) 0.0106(10) 0.0021(10)
C41 0.0319(14) 0.0271(12) 0.0236(12) 0.0021(10) 0.0070(10) -0.0012(10)
C20 0.0380(16) 0.0335(14) 0.0297(13) 0.0011(11) 0.0116(11) 0.0059(12)
C44 0.0390(16) 0.0288(13) 0.0289(12) 0.0058(10) 0.0151(11) 0.0016(11)
C10 0.0382(15) 0.0249(12) 0.0263(12) 0.0015(9) 0.0141(11) -0.0002(11)
C2 0.0361(15) 0.0247(12) 0.0327(13) 0.0025(10) 0.0133(11) -0.0002(11)
C46 0.0388(16) 0.0307(14) 0.0327(14) 0.0041(11) 0.0136(12) -0.0001(12)
C13 0.0378(15) 0.0254(12) 0.0270(12) 0.0019(10) 0.0131(11) 0.0007(11)
C27 0.0403(16) 0.0341(14) 0.0256(12) 0.0061(10) 0.0140(11) 0.0118(12)
C12 0.0369(16) 0.0267(13) 0.0328(13) 0.0013(10) 0.0136(11) 0.0026(11)
C54 0.0426(17) 0.0377(15) 0.0326(14) 0.0033(11) 0.0086(12) -0.0011(13)
C24 0.0424(17) 0.0305(14) 0.0365(14) -0.0036(11) 0.0141(12) 0.0026(12)
C16 0.0393(16) 0.0331(14) 0.0277(13) 0.0032(10) 0.0126(11) 0.0041(12)
C51 0.0435(18) 0.0371(15) 0.0373(15) 0.0057(12) 0.0108(13) -0.0044(13)
C43 0.0332(15) 0.0303(13) 0.0266(12) 0.0015(10) 0.0096(10) 0.0023(11)
C19 0.0442(18) 0.0388(16) 0.0432(16) -0.0079(12) 0.0172(13) 0.0079(13)
C49 0.056(2) 0.0412(16) 0.0281(14) 0.0060(12) 0.0181(13) 0.0036(14)
C42 0.0348(16) 0.0261(12) 0.0297(13) 0.0035(10) 0.0117(11) 0.0026(11)
C28 0.0474(19) 0.0427(16) 0.0347(15) 0.0112(12) 0.0188(14) 0.0082(13)
C32 0.0466(18) 0.0357(15) 0.0292(13) 0.0022(11) 0.0135(12) 0.0137(13)
C4 0.0436(17) 0.0351(14) 0.0272(13) 0.0019(11) 0.0090(11) -0.0058(12)
C57 0.0468(19) 0.0334(14) 0.0305(14) 0.0129(11) 0.0173(13) 0.0132(12)
C18 0.0371(17) 0.0492(17) 0.0453(17) -0.0046(14) 0.0197(13) 0.0063(14)
C17 0.0364(17) 0.0421(16) 0.0393(15) 0.0020(12) 0.0159(12) 0.0023(13)
C31 0.062(2) 0.0459(17) 0.0297(14) 0.0011(12) 0.0149(14) 0.0201(15)
C47 0.0433(18) 0.0369(15) 0.0454(16) 0.0049(12) 0.0215(14) -0.0048(13)
C21 0.0406(17) 0.0374(15) 0.0393(15) -0.0024(12) 0.0194(13) -0.0031(13)
C3 0.0387(16) 0.0318(14) 0.0280(13) -0.0014(10) 0.0105(11) -0.0051(11)
C62 0.055(2) 0.0430(17) 0.0362(15) 0.0059(13) 0.0199(14) 0.0185(15)
C53 0.063(2) 0.053(2) 0.0396(17) -0.0078(15) 0.0058(15) -0.0008(17)
C48 0.054(2) 0.0416(16) 0.0359(15) 0.0091(12) 0.0254(14) 0.0013(14)
C7 0.059(2) 0.0313(14) 0.0328(14) -0.0050(11) 0.0105(13) -0.0056(13)
C36 0.052(2) 0.0479(17) 0.0315(14) -0.0076(13) 0.0116(13) -0.0020(15)
C33 0.057(2) 0.0516(19) 0.0489(18) 0.0168(15) 0.0184(16) -0.0072(16)
C8 0.064(2) 0.0458(17) 0.0305(15) 0.0008(13) 0.0041(14) -0.0001(16)
C29 0.068(2) 0.0525(19) 0.0455(18) 0.0193(15) 0.0320(17) 0.0136(18)
C58 0.0465(19) 0.0416(17) 0.0487(17) 0.0162(13) 0.0241(14) 0.0125(14)
C26 0.049(2) 0.056(2) 0.0423(17) -0.0043(14) 0.0109(14) -0.0102(16)
C66 0.054(2) 0.057(2) 0.0413(17) -0.0135(15) 0.0146(15) 0.0076(16)
C30 0.078(3) 0.0521(18) 0.0282(15) 0.0152(14) 0.0235(16) 0.0264(18)
C56 0.046(2) 0.058(2) 0.0516(19) 0.0001(16) 0.0149(15) -0.0025(16)
C55 0.063(2) 0.063(2) 0.058(2) -0.0179(18) 0.0165(18) -0.0071(19)
C61 0.069(3) 0.067(2) 0.0352(16) -0.0020(15) 0.0182(16) 0.0285(19)
C75 0.056(2) 0.060(2) 0.0491(19) -0.0073(16) 0.0141(17) -0.0106(18)
C59 0.048(2) 0.070(3) 0.063(2) 0.0194(18) 0.0319(18) 0.0213(17)
C23 0.054(2) 0.0378(16) 0.0568(19) 0.0024(14) 0.0266(16) 0.0007(14)
C37 0.072(3) 0.0397(17) 0.054(2) 0.0009(14) 0.0180(17) -0.0025(17)
C72 0.067(3) 0.0359(17) 0.075(2) 0.0046(16) 0.0223(19) -0.0027(16)
C63 0.044(2) 0.0490(19) 0.079(2) 0.0070(17) 0.0283(18) -0.0008(16)
C60 0.074(3) 0.081(3) 0.050(2) 0.0097(19) 0.0364(19) 0.035(2)
C52 0.047(2) 0.059(2) 0.055(2) 0.0093(17) 0.0076(16) 0.0002(17)
C22 0.062(2) 0.055(2) 0.0441(18) -0.0051(15) 0.0100(16) -0.0091(17)
C69 0.048(2) 0.060(2) 0.060(2) 0.0022(18) 0.0156(17) 0.0018(17)
C70 0.050(2) 0.078(3) 0.073(2) -0.018(2) 0.0180(19) -0.007(2)
N4 0.083(3) 0.105(3) 0.089(3) -0.031(2) 0.044(2) -0.034(2)
C71 0.083(3) 0.068(3) 0.067(2) -0.011(2) 0.036(2) -0.029(2)
C68 0.063(3) 0.072(3) 0.059(2) -0.0161(18) 0.0030(19) 0.018(2)
C25 0.056(2) 0.054(2) 0.081(3) 0.0248(19) 0.0065(19) -0.0041(18)
C65 0.060(3) 0.067(3) 0.079(3) 0.008(2) 0.016(2) -0.007(2)
C35 0.087(3) 0.062(2) 0.074(3) -0.003(2) 0.010(2) 0.009(2)
C76 0.077(3) 0.093(3) 0.081(3) 0.000(2) 0.035(2) -0.028(3)
C67 0.092(3) 0.063(3) 0.093(3) -0.019(2) 0.039(3) -0.004(2)
C38 0.058(2) 0.081(3) 0.059(2) -0.006(2) 0.0058(18) 0.000(2)
N3 0.122(4) 0.148(5) 0.092(3) -0.037(3) 0.048(3) -0.070(4)
C64 0.068(3) 0.054(2) 0.138(4) 0.025(2) 0.043(3) 0.002(2)
C34 0.056(3) 0.076(3) 0.131(4) 0.004(3) 0.018(3) -0.007(2)
C73 0.130(6) 0.201(8) 0.239(9) -0.120(7) 0.137(6) -0.116(6)
C74 0.152(6) 0.136(6) 0.243(8) -0.074(6) 0.147(6) -0.077(5)

loop_
_atom_type_symbol
_atom_type_description
_atom_type_scat_dispersion_real
_atom_type_scat_dispersion_imag
_atom_type_scat_source
C C 0.0033 0.0016 'International Tables Vol C Tables 4.2.6.8 and 6.1.1.4'
H H 0.0000 0.0000 'International Tables Vol C Tables 4.2.6.8 and 6.1.1.4'
N N 0.0061 0.0033 'International Tables Vol C Tables 4.2.6.8 and 6.1.1.4'
O O 0.0106 0.0060 'International Tables Vol C Tables 4.2.6.8 and 6.1.1.4'
Sn Sn -0.6537 1.4246 'International Tables Vol C Tables 4.2.6.8 and 6.1.1.4'

loop_
_geom_angle_atom_site_label_1
_geom_angle_atom_site_label_2
_geom_angle_atom_site_label_3
_geom_angle
_geom_angle_site_symmetry_1
_geom_angle_site_symmetry_3
_geom_angle_publ_flag
N1 Sn01 O1 90.04(8) . . ?
N2 Sn01 N1 78.31(8) . . ?
N2 Sn01 O1 87.51(8) . . ?
C1 N1 Sn01 114.68(15) . . ?
C1 N1 C9 122.8(2) . . ?
C9 N1 Sn01 121.37(15) . . ?
C6 N2 Sn01 115.14(16) . . ?
C6 N2 C39 123.1(2) . . ?
C39 N2 Sn01 121.12(16) . . ?
C72 O1 Sn01 117.1(2) . . ?
C72 O1 C69 109.8(3) . . ?
C69 O1 Sn01 119.27(19) . . ?
C20 C15 C11 119.6(2) . . ?
C16 C15 C11 120.2(2) . . ?
C16 C15 C20 120.2(2) . . ?
N2 C6 C1 115.9(2) . . ?
C5 C6 N2 125.1(2) . . ?
C5 C6 C1 118.7(2) . . ?
C10 C11 C15 119.8(2) . . ?
C12 C11 C15 120.6(2) . . ?
C12 C11 C10 119.6(2) . . ?
N1 C1 C6 115.9(2) . . ?
C2 C1 N1 125.4(2) . . ?
C2 C1 C6 118.4(2) . . ?
C39 C40 H40 119.7 . . ?
C41 C40 H40 119.7 . . ?
C41 C40 C39 120.5(2) . . ?
C14 C9 N1 117.6(2) . . ?
C10 C9 N1 123.9(2) . . ?
C10 C9 C14 118.3(2) . . ?
C45 C50 C54 121.3(2) . . ?
C49 C50 C45 118.2(3) . . ?
C49 C50 C54 120.4(3) . . ?
C50 C45 C41 119.7(2) . . ?
C46 C45 C50 120.9(2) . . ?
C46 C45 C41 119.4(2) . . ?
N2 C39 C40 122.7(2) . . ?
C44 C39 N2 118.8(2) . . ?
C44 C39 C40 118.4(2) . . ?
C6 C5 H5 118.9 . . ?
C4 C5 C6 122.2(2) . . ?
C4 C5 H5 118.9 . . ?
C9 C14 H14 119.6 . . ?
C13 C14 C9 120.9(2) . . ?
C13 C14 H14 119.6 . . ?
C40 C41 C45 120.3(2) . . ?
C42 C41 C40 119.7(2) . . ?
C42 C41 C45 119.9(2) . . ?
C15 C20 C24 121.8(2) . . ?
C19 C20 C15 118.3(3) . . ?
C19 C20 C24 119.9(2) . . ?
C39 C44 H44 119.1 . . ?
C39 C44 C43 121.8(2) . . ?
C43 C44 H44 119.1 . . ?
C11 C10 H10 119.4 . . ?
C9 C10 C11 121.3(2) . . ?
C9 C10 H10 119.4 . . ?
C1 C2 H2 118.7 . . ?
C1 C2 C3 122.6(2) . . ?
C3 C2 H2 118.7 . . ?
C45 C46 C51 122.0(2) . . ?
C45 C46 C47 118.7(2) . . ?
C47 C46 C51 119.3(3) . . ?
C14 C13 C27 119.7(2) . . ?
C12 C13 C14 119.7(2) . . ?
C12 C13 C27 120.5(2) . . ?
C28 C27 C13 120.9(3) . . ?
C28 C27 C32 120.9(2) . . ?
C32 C27 C13 118.2(2) . . ?
C11 C12 H12 119.9 . . ?
C13 C12 C11 120.2(2) . . ?
C13 C12 H12 119.9 . . ?
C50 C54 H54 107.6 . . ?
C50 C54 C55 113.5(2) . . ?
C56 C54 C50 109.7(2) . . ?
C56 C54 H54 107.6 . . ?
C56 C54 C55 110.5(3) . . ?
C55 C54 H54 107.6 . . ?
C20 C24 H24 107.6 . . ?
C20 C24 C26 111.8(2) . . ?
C20 C24 C25 111.1(3) . . ?
C26 C24 H24 107.6 . . ?
C26 C24 C25 111.0(3) . . ?
C25 C24 H24 107.6 . . ?
C15 C16 C21 121.4(2) . . ?
C17 C16 C15 119.3(3) . . ?
C17 C16 C21 119.3(3) . . ?
C46 C51 H51 107.4 . . ?
C53 C51 C46 111.4(2) . . ?
C53 C51 H51 107.4 . . ?
C52 C51 C46 111.6(2) . . ?
C52 C51 H51 107.4 . . ?
C52 C51 C53 111.4(3) . . ?
C44 C43 C57 119.7(2) . . ?
C42 C43 C44 118.7(2) . . ?
C42 C43 C57 121.6(2) . . ?
C20 C19 H19 119.1 . . ?
C18 C19 C20 121.7(3) . . ?
C18 C19 H19 119.1 . . ?
C50 C49 H49 119.4 . . ?
C48 C49 C50 121.2(3) . . ?
C48 C49 H49 119.4 . . ?
C41 C42 C43 120.8(2) . . ?
C41 C42 H42 119.6 . . ?
C43 C42 H42 119.6 . . ?
C27 C28 C33 122.0(2) . . ?
C29 C28 C27 118.5(3) . . ?
C29 C28 C33 119.6(3) . . ?
C27 C32 C36 121.9(2) . . ?
C31 C32 C27 117.8(3) . . ?
C31 C32 C36 120.1(3) . . ?
C5 C4 C8 119.5(3) . . ?
C3 C4 C5 119.3(2) . . ?
C3 C4 C8 121.2(2) . . ?
C62 C57 C43 119.0(3) . . ?
C58 C57 C43 120.3(3) . . ?
C58 C57 C62 120.7(3) . . ?
C19 C18 H18 120.3 . . ?
C19 C18 C17 119.4(3) . . ?
C17 C18 H18 120.3 . . ?
C16 C17 H17 119.5 . . ?
C18 C17 C16 121.1(3) . . ?
C18 C17 H17 119.5 . . ?
C32 C31 H31 119.5 . . ?
C30 C31 C32 121.0(3) . . ?
C30 C31 H31 119.5 . . ?
C46 C47 H47 119.7 . . ?
C48 C47 C46 120.7(3) . . ?
C48 C47 H47 119.7 . . ?
C16 C21 H21 107.8 . . ?
C16 C21 C23 111.5(2) . . ?
C16 C21 C22 110.7(2) . . ?
C23 C21 H21 107.8 . . ?
C23 C21 C22 111.2(3) . . ?
C22 C21 H21 107.8 . . ?
C2 C3 C7 120.1(2) . . ?
C4 C3 C2 118.7(2) . . ?
C4 C3 C7 121.1(2) . . ?
C57 C62 C66 121.7(3) . . ?
C61 C62 C57 118.2(3) . . ?
C61 C62 C66 120.0(3) . . ?
C51 C53 H53A 109.5 . . ?
C51 C53 H53B 109.5 . . ?
C51 C53 H53C 109.5 . . ?
H53A C53 H53B 109.5 . . ?
H53A C53 H53C 109.5 . . ?
H53B C53 H53C 109.5 . . ?
C49 C48 H48 119.9 . . ?
C47 C48 C49 120.3(2) . . ?
C47 C48 H48 119.9 . . ?
C3 C7 H7A 109.5 . . ?
C3 C7 H7B 109.5 . . ?
C3 C7 H7C 109.5 . . ?
H7A C7 H7B 109.5 . . ?
H7A C7 H7C 109.5 . . ?
H7B C7 H7C 109.5 . . ?
C32 C36 H36 107.4 . . ?
C32 C36 C37 108.9(3) . . ?
C37 C36 H36 107.4 . . ?
C38 C36 C32 114.3(3) . . ?
C38 C36 H36 107.4 . . ?
C38 C36 C37 111.0(3) . . ?
C28 C33 H33 107.3 . . ?
C28 C33 C35 113.0(3) . . ?
C28 C33 C34 111.3(3) . . ?
C35 C33 H33 107.3 . . ?
C35 C33 C34 110.3(3) . . ?
C34 C33 H33 107.3 . . ?
C4 C8 H8A 109.5 . . ?
C4 C8 H8B 109.5 . . ?
C4 C8 H8C 109.5 . . ?
H8A C8 H8B 109.5 . . ?
H8A C8 H8C 109.5 . . ?
H8B C8 H8C 109.5 . . ?
C28 C29 H29 119.4 . . ?
C30 C29 C28 121.1(3) . . ?
C30 C29 H29 119.4 . . ?
C57 C58 C59 118.8(3) . . ?
C57 C58 C63 121.7(3) . . ?
C59 C58 C63 119.5(3) . . ?
C24 C26 H26A 109.5 . . ?
C24 C26 H26B 109.5 . . ?
C24 C26 H26C 109.5 . . ?
H26A C26 H26B 109.5 . . ?
H26A C26 H26C 109.5 . . ?
H26B C26 H26C 109.5 . . ?
C62 C66 H66 107.3 . . ?
C62 C66 C68 110.4(3) . . ?
C62 C66 C67 113.9(3) . . ?
C68 C66 H66 107.3 . . ?
C67 C66 H66 107.3 . . ?
C67 C66 C68 110.4(3) . . ?
C31 C30 H30 119.7 . . ?
C29 C30 C31 120.6(3) . . ?
C29 C30 H30 119.7 . . ?
C54 C56 H56A 109.5 . . ?
C54 C56 H56B 109.5 . . ?
C54 C56 H56C 109.5 . . ?
H56A C56 H56B 109.5 . . ?
H56A C56 H56C 109.5 . . ?
H56B C56 H56C 109.5 . . ?
C54 C55 H55A 109.5 . . ?
C54 C55 H55B 109.5 . . ?
C54 C55 H55C 109.5 . . ?
H55A C55 H55B 109.5 . . ?
H55A C55 H55C 109.5 . . ?
H55B C55 H55C 109.5 . . ?
C62 C61 H61 119.4 . . ?
C60 C61 C62 121.2(3) . . ?
C60 C61 H61 119.4 . . ?
N4 C75 C76 179.3(5) . . ?
C58 C59 H59 119.5 . . ?
C60 C59 C58 121.0(4) . . ?
C60 C59 H59 119.5 . . ?
C21 C23 H23A 109.5 . . ?
C21 C23 H23B 109.5 . . ?
C21 C23 H23C 109.5 . . ?
H23A C23 H23B 109.5 . . ?
H23A C23 H23C 109.5 . . ?
H23B C23 H23C 109.5 . . ?
C36 C37 H37A 109.5 . . ?
C36 C37 H37B 109.5 . . ?
C36 C37 H37C 109.5 . . ?
H37A C37 H37B 109.5 . . ?
H37A C37 H37C 109.5 . . ?
H37B C37 H37C 109.5 . . ?
O1 C72 H72A 110.5 . . ?
O1 C72 H72B 110.5 . . ?
O1 C72 C71 106.3(3) . . ?
H72A C72 H72B 108.7 . . ?
C71 C72 H72A 110.5 . . ?
C71 C72 H72B 110.5 . . ?
C58 C63 H63 107.9 . . ?
C58 C63 C65 112.5(3) . . ?
C58 C63 C64 110.1(3) . . ?
C65 C63 H63 107.9 . . ?
C64 C63 H63 107.9 . . ?
C64 C63 C65 110.4(3) . . ?
C61 C60 C59 120.2(3) . . ?
C61 C60 H60 119.9 . . ?
C59 C60 H60 119.9 . . ?
C51 C52 H52A 109.5 . . ?
C51 C52 H52B 109.5 . . ?
C51 C52 H52C 109.5 . . ?
H52A C52 H52B 109.5 . . ?
H52A C52 H52C 109.5 . . ?
H52B C52 H52C 109.5 . . ?
C21 C22 H22A 109.5 . . ?
C21 C22 H22B 109.5 . . ?
C21 C22 H22C 109.5 . . ?
H22A C22 H22B 109.5 . . ?
H22A C22 H22C 109.5 . . ?
H22B C22 H22C 109.5 . . ?
O1 C69 H69A 110.5 . . ?
O1 C69 H69B 110.5 . . ?
O1 C69 C70 106.3(3) . . ?
H69A C69 H69B 108.7 . . ?
C70 C69 H69A 110.5 . . ?
C70 C69 H69B 110.5 . . ?
C69 C70 H70A 110.8 . . ?
C69 C70 H70B 110.8 . . ?
H70A C70 H70B 108.9 . . ?
C71 C70 C69 104.6(3) . . ?
C71 C70 H70A 110.8 . . ?
C71 C70 H70B 110.8 . . ?
C72 C71 H71A 111.0 . . ?
C72 C71 H71B 111.0 . . ?
C70 C71 C72 104.0(3) . . ?
C70 C71 H71A 111.0 . . ?
C70 C71 H71B 111.0 . . ?
H71A C71 H71B 109.0 . . ?
C66 C68 H68A 109.5 . . ?
C66 C68 H68B 109.5 . . ?
C66 C68 H68C 109.5 . . ?
H68A C68 H68B 109.5 . . ?
H68A C68 H68C 109.5 . . ?
H68B C68 H68C 109.5 . . ?
C24 C25 H25A 109.5 . . ?
C24 C25 H25B 109.5 . . ?
C24 C25 H25C 109.5 . . ?
H25A C25 H25B 109.5 . . ?
H25A C25 H25C 109.5 . . ?
H25B C25 H25C 109.5 . . ?
C63 C65 H65A 109.5 . . ?
C63 C65 H65B 109.5 . . ?
C63 C65 H65C 109.5 . . ?
H65A C65 H65B 109.5 . . ?
H65A C65 H65C 109.5 . . ?
H65B C65 H65C 109.5 . . ?
C33 C35 H35A 109.5 . . ?
C33 C35 H35B 109.5 . . ?
C33 C35 H35C 109.5 . . ?
H35A C35 H35B 109.5 . . ?
H35A C35 H35C 109.5 . . ?
H35B C35 H35C 109.5 . . ?
C75 C76 H76A 109.5 . . ?
C75 C76 H76B 109.5 . . ?
C75 C76 H76C 109.5 . . ?
H76A C76 H76B 109.5 . . ?
H76A C76 H76C 109.5 . . ?
H76B C76 H76C 109.5 . . ?
C66 C67 H67A 109.5 . . ?
C66 C67 H67B 109.5 . . ?
C66 C67 H67C 109.5 . . ?
H67A C67 H67B 109.5 . . ?
H67A C67 H67C 109.5 . . ?
H67B C67 H67C 109.5 . . ?
C36 C38 H38A 109.5 . . ?
C36 C38 H38B 109.5 . . ?
C36 C38 H38C 109.5 . . ?
H38A C38 H38B 109.5 . . ?
H38A C38 H38C 109.5 . . ?
H38B C38 H38C 109.5 . . ?
C63 C64 H64A 109.5 . . ?
C63 C64 H64B 109.5 . . ?
C63 C64 H64C 109.5 . . ?
H64A C64 H64B 109.5 . . ?
H64A C64 H64C 109.5 . . ?
H64B C64 H64C 109.5 . . ?
C33 C34 H34A 109.5 . . ?
C33 C34 H34B 109.5 . . ?
C33 C34 H34C 109.5 . . ?
H34A C34 H34B 109.5 . . ?
H34A C34 H34C 109.5 . . ?
H34B C34 H34C 109.5 . . ?
N3 C73 C74 169.5(9) . . ?
C73 C74 H74A 109.5 . . ?
C73 C74 H74B 109.5 . . ?
C73 C74 H74C 109.5 . . ?
H74A C74 H74B 109.5 . . ?
H74A C74 H74C 109.5 . . ?
H74B C74 H74C 109.5 . . ?

loop_
_geom_bond_atom_site_label_1
_geom_bond_atom_site_label_2
_geom_bond_distance
_geom_bond_site_symmetry_2
_geom_bond_publ_flag
Sn01 N1 2.097(2) . ?
Sn01 N2 2.088(2) . ?
Sn01 O1 2.463(2) . ?
N1 C1 1.407(3) . ?
N1 C9 1.411(3) . ?
N2 C6 1.404(3) . ?
N2 C39 1.404(3) . ?
O1 C72 1.437(4) . ?
O1 C69 1.443(4) . ?
C15 C11 1.497(4) . ?
C15 C20 1.408(4) . ?
C15 C16 1.400(4) . ?
C6 C1 1.416(3) . ?
C6 C5 1.394(3) . ?
C11 C10 1.399(4) . ?
C11 C12 1.394(3) . ?
C1 C2 1.390(3) . ?
C40 H40 0.9500 . ?
C40 C39 1.410(3) . ?
C40 C41 1.397(3) . ?
C9 C14 1.407(3) . ?
C9 C10 1.390(4) . ?
C50 C45 1.410(4) . ?
C50 C54 1.527(4) . ?
C50 C49 1.394(4) . ?
C45 C41 1.502(3) . ?
C45 C46 1.399(4) . ?
C39 C44 1.389(3) . ?
C5 H5 0.9500 . ?
C5 C4 1.395(4) . ?
C14 H14 0.9500 . ?
C14 C13 1.396(3) . ?
C41 C42 1.390(4) . ?
C20 C24 1.514(4) . ?
C20 C19 1.396(4) . ?
C44 H44 0.9500 . ?
C44 C43 1.398(4) . ?
C10 H10 0.9500 . ?
C2 H2 0.9500 . ?
C2 C3 1.397(3) . ?
C46 C51 1.526(4) . ?
C46 C47 1.403(3) . ?
C13 C27 1.507(3) . ?
C13 C12 1.391(4) . ?
C27 C28 1.402(4) . ?
C27 C32 1.407(4) . ?
C12 H12 0.9500 . ?
C54 H54 1.0000 . ?
C54 C56 1.526(5) . ?
C54 C55 1.531(4) . ?
C24 H24 1.0000 . ?
C24 C26 1.524(4) . ?
C24 C25 1.525(4) . ?
C16 C17 1.391(4) . ?
C16 C21 1.524(4) . ?
C51 H51 1.0000 . ?
C51 C53 1.522(4) . ?
C51 C52 1.522(5) . ?
C43 C42 1.397(3) . ?
C43 C57 1.495(4) . ?
C19 H19 0.9500 . ?
C19 C18 1.379(4) . ?
C49 H49 0.9500 . ?
C49 C48 1.380(4) . ?
C42 H42 0.9500 . ?
C28 C33 1.515(5) . ?
C28 C29 1.397(4) . ?
C32 C31 1.399(4) . ?
C32 C36 1.520(4) . ?
C4 C3 1.395(4) . ?
C4 C8 1.520(4) . ?
C57 C62 1.411(4) . ?
C57 C58 1.391(5) . ?
C18 H18 0.9500 . ?
C18 C17 1.380(4) . ?
C17 H17 0.9500 . ?
C31 H31 0.9500 . ?
C31 C30 1.379(5) . ?
C47 H47 0.9500 . ?
C47 C48 1.377(4) . ?
C21 H21 1.0000 . ?
C21 C23 1.532(4) . ?
C21 C22 1.536(4) . ?
C3 C7 1.510(4) . ?
C62 C66 1.508(5) . ?
C62 C61 1.399(4) . ?
C53 H53A 0.9800 . ?
C53 H53B 0.9800 . ?
C53 H53C 0.9800 . ?
C48 H48 0.9500 . ?
C7 H7A 0.9800 . ?
C7 H7B 0.9800 . ?
C7 H7C 0.9800 . ?
C36 H36 1.0000 . ?
C36 C37 1.543(5) . ?
C36 C38 1.504(5) . ?
C33 H33 1.0000 . ?
C33 C35 1.522(5) . ?
C33 C34 1.526(6) . ?
C8 H8A 0.9800 . ?
C8 H8B 0.9800 . ?
C8 H8C 0.9800 . ?
C29 H29 0.9500 . ?
C29 C30 1.355(5) . ?
C58 C59 1.397(4) . ?
C58 C63 1.527(5) . ?
C26 H26A 0.9800 . ?
C26 H26B 0.9800 . ?
C26 H26C 0.9800 . ?
C66 H66 1.0000 . ?
C66 C68 1.538(5) . ?
C66 C67 1.533(5) . ?
C30 H30 0.9500 . ?
C56 H56A 0.9800 . ?
C56 H56B 0.9800 . ?
C56 H56C 0.9800 . ?
C55 H55A 0.9800 . ?
C55 H55B 0.9800 . ?
C55 H55C 0.9800 . ?
C61 H61 0.9500 . ?
C61 C60 1.370(6) . ?
C75 N4 1.123(5) . ?
C75 C76 1.428(5) . ?
C59 H59 0.9500 . ?
C59 C60 1.374(5) . ?
C23 H23A 0.9800 . ?
C23 H23B 0.9800 . ?
C23 H23C 0.9800 . ?
C37 H37A 0.9800 . ?
C37 H37B 0.9800 . ?
C37 H37C 0.9800 . ?
C72 H72A 0.9900 . ?
C72 H72B 0.9900 . ?
C72 C71 1.503(5) . ?
C63 H63 1.0000 . ?
C63 C65 1.531(5) . ?
C63 C64 1.529(5) . ?
C60 H60 0.9500 . ?
C52 H52A 0.9800 . ?
C52 H52B 0.9800 . ?
C52 H52C 0.9800 . ?
C22 H22A 0.9800 . ?
C22 H22B 0.9800 . ?
C22 H22C 0.9800 . ?
C69 H69A 0.9900 . ?
C69 H69B 0.9900 . ?
C69 C70 1.505(5) . ?
C70 H70A 0.9900 . ?
C70 H70B 0.9900 . ?
C70 C71 1.490(6) . ?
C71 H71A 0.9900 . ?
C71 H71B 0.9900 . ?
C68 H68A 0.9800 . ?
C68 H68B 0.9800 . ?
C68 H68C 0.9800 . ?
C25 H25A 0.9800 . ?
C25 H25B 0.9800 . ?
C25 H25C 0.9800 . ?
C65 H65A 0.9800 . ?
C65 H65B 0.9800 . ?
C65 H65C 0.9800 . ?
C35 H35A 0.9800 . ?
C35 H35B 0.9800 . ?
C35 H35C 0.9800 . ?
C76 H76A 0.9800 . ?
C76 H76B 0.9800 . ?
C76 H76C 0.9800 . ?
C67 H67A 0.9800 . ?
C67 H67B 0.9800 . ?
C67 H67C 0.9800 . ?
C38 H38A 0.9800 . ?
C38 H38B 0.9800 . ?
C38 H38C 0.9800 . ?
N3 C73 1.086(9) . ?
C64 H64A 0.9800 . ?
C64 H64B 0.9800 . ?
C64 H64C 0.9800 . ?
C34 H34A 0.9800 . ?
C34 H34B 0.9800 . ?
C34 H34C 0.9800 . ?
C73 C74 1.382(9) . ?
C74 H74A 0.9800 . ?
C74 H74B 0.9800 . ?
C74 H74C 0.9800 . ?
